data_1518668
loop_
_publ_author_name
'Chitnis, Saurabh S.'
'Robertson, Alasdair P. M.'
'Burford, Neil'
'Weigand, Jan J.'
'Fischer, Roland'

_publ_section_title
;
 Synthesis and reactivity of cyclo-tetra(stibinophosphonium) tetracations:
 redox and coordination chemistry of phosphine--antimony complexes
;
_journal_issue 4
_journal_name_full 'Chem. Sci.'
_journal_page_first 2559
_journal_paper_doi 10.1039/C4SC03939D
_journal_volume 6
_journal_year 2015
_chemical_formula_sum 'C29 H61.5 F12 N0.5 O12 P4 S4 Sb4'
_chemical_formula_weight 1576.40
_chemical_name_systematic '[(Et3P)4Sb4][OTf]4'
_space_group_IT_number 14
_symmetry_cell_setting monoclinic
_symmetry_space_group_name_Hall '-P 2ybc'
_symmetry_space_group_name_H-M 'P 1 21/c 1'
_atom_sites_solution_hydrogens geom
_atom_sites_solution_primary direct
_atom_sites_solution_secondary difmap
_audit_creation_method SHELXL-97
_audit_update_record
;
2014-12-18 deposited with the CCDC.
2015-02-03 downloaded from the CCDC.
;
_cell_angle_alpha 90.00
_cell_angle_beta 106.570(14)
_cell_angle_gamma 90.00
_cell_formula_units_Z 8
_cell_length_a 23.986(16)
_cell_length_b 21.830(14)
_cell_length_c 22.193(15)
_cell_measurement_reflns_used 9420
_cell_measurement_temperature 100(2)
_cell_measurement_theta_max 29.97
_cell_measurement_theta_min 2.33
_cell_volume 11138(13)
_computing_cell_refinement 'Bruker SAINT'
_computing_data_collection 'Bruker APEX2'
_computing_data_reduction 'Bruker SAINT'
_computing_molecular_graphics 'Bruker SHELXTL'
_computing_publication_material 'Bruker SHELXTL'
_computing_structure_refinement 'SHELXL-97 (Sheldrick, 1997)'
_computing_structure_solution 'SHELXS-97 (Sheldrick, 1990)'
_diffrn_ambient_temperature 100(2)
_diffrn_measured_fraction_theta_full 0.999
_diffrn_measured_fraction_theta_max 0.999
_diffrn_measurement_device_type 'Bruker APEX-II CCD'
_diffrn_measurement_method '\f and \w scans'
_diffrn_radiation_monochromator graphite
_diffrn_radiation_source 'fine-focus sealed tube'
_diffrn_radiation_type MoK\a
_diffrn_radiation_wavelength 0.71073
_diffrn_reflns_av_R_equivalents 0.0551
_diffrn_reflns_av_sigmaI/netI 0.0209
_diffrn_reflns_limit_h_max 30
_diffrn_reflns_limit_h_min -30
_diffrn_reflns_limit_k_max 27
_diffrn_reflns_limit_k_min -27
_diffrn_reflns_limit_l_max 28
_diffrn_reflns_limit_l_min -28
_diffrn_reflns_number 453078
_diffrn_reflns_theta_full 27.00
_diffrn_reflns_theta_max 27.00
_diffrn_reflns_theta_min 0.89
_diffrn_standards_number 0
_exptl_absorpt_coefficient_mu 2.272
_exptl_absorpt_correction_T_max 0.695
_exptl_absorpt_correction_T_min 0.635
_exptl_absorpt_correction_type multi-scan
_exptl_absorpt_process_details SADABS
_exptl_crystal_colour yellow
_exptl_crystal_density_diffrn 1.880
_exptl_crystal_density_method 'not measured'
_exptl_crystal_description Block
_exptl_crystal_F_000 6168
_exptl_crystal_size_max 0.21
_exptl_crystal_size_mid 0.17
_exptl_crystal_size_min 0.16
_refine_diff_density_max 3.390
_refine_diff_density_min -1.802
_refine_diff_density_rms 0.220
_refine_ls_extinction_method none
_refine_ls_goodness_of_fit_ref 1.225
_refine_ls_hydrogen_treatment constr
_refine_ls_matrix_type full
_refine_ls_number_parameters 1205
_refine_ls_number_reflns 24284
_refine_ls_number_restraints 1
_refine_ls_restrained_S_all 1.225
_refine_ls_R_factor_all 0.0626
_refine_ls_R_factor_gt 0.0560
_refine_ls_shift/su_max 0.010
_refine_ls_shift/su_mean 0.000
_refine_ls_structure_factor_coef Fsqd
_refine_ls_weighting_details 'calc w=1/[\s^2^(Fo^2^)+(0.0000P)^2^+300.3896P] where P=(Fo^2^+2Fc^2^)/3'
_refine_ls_weighting_scheme calc
_refine_ls_wR_factor_gt 0.1447
_refine_ls_wR_factor_ref 0.1485
_reflns_number_gt 21724
_reflns_number_total 24284
_reflns_threshold_expression >2sigma(I)
_cod_data_source_file c4sc03939d2.cif
_cod_data_source_block rf562_fin
_cod_depositor_comments
;
The following automatic conversions were performed:

'_symmetry_cell_setting' value 'Monoclinic' changed to 'monoclinic'
according to
/usr/data/users/saulius/crontab/automatic-downloads/rss-feeds/RSC/lib/dictionaries/cif_core.dic
dictionary named 'cif_core.dic' version 2.4.2 from 2011-04-26.

Automatic conversion script
Id: cif_fix_values 3008 2015-01-20 13:52:24Z robertas 

 Adding full bibliography for 1518666--1518671.cif.
;
_cod_original_sg_symbol_H-M P2(1)/c
_cod_database_code 1518668

loop_
_symmetry_equiv_pos_as_xyz
'x, y, z'
'-x, y+1/2, -z+1/2'
'-x, -y, -z'
'x, -y-1/2, z-1/2'

loop_
_atom_site_label
_atom_site_type_symbol
_atom_site_fract_x
_atom_site_fract_y
_atom_site_fract_z
_atom_site_U_iso_or_equiv
_atom_site_adp_type
_atom_site_occupancy
_atom_site_symmetry_multiplicity
_atom_site_calc_flag
_atom_site_refinement_flags
Sb1 Sb 0.20879(2) 0.54430(2) 0.13814(2) 0.01224(11) Uani 1 1 d .
Sb4 Sb 0.20349(2) 0.61927(2) 0.02966(2) 0.01282(11) Uani 1 1 d .
Sb3 Sb 0.27211(2) 0.69945(2) 0.12344(2) 0.01363(11) Uani 1 1 d .
Sb8 Sb 0.18978(2) 0.11633(2) 0.27804(2) 0.01381(11) Uani 1 1 d .
Sb5 Sb 0.19156(2) 0.04456(3) 0.17013(3) 0.01569(11) Uani 1 1 d .
Sb6 Sb 0.31178(2) 0.08032(3) 0.21685(3) 0.01595(11) Uani 1 1 d .
Sb7 Sb 0.26202(2) 0.19724(2) 0.23061(2) 0.01438(11) Uani 1 1 d .
Sb2 Sb 0.32765(2) 0.58356(3) 0.16404(2) 0.01448(11) Uani 1 1 d .
P4 P 0.10566(9) 0.66917(9) 0.02446(10) 0.0138(4) Uani 1 1 d .
P3 P 0.34283(9) 0.72816(11) 0.05961(10) 0.0174(4) Uani 1 1 d .
P7 P 0.33372(9) 0.21454(10) 0.34024(10) 0.0157(4) Uani 1 1 d .
P6 P 0.33213(11) 0.10084(11) 0.11142(11) 0.0208(5) Uani 1 1 d .
P1 P 0.22720(10) 0.44476(10) 0.08473(10) 0.0173(4) Uani 1 1 d .
P8 P 0.09564(10) 0.17513(10) 0.22951(10) 0.0180(4) Uani 1 1 d .
P2 P 0.34794(10) 0.60006(10) 0.28267(10) 0.0190(4) Uani 1 1 d .
S1 S 0.16220(11) 0.70369(10) 0.23449(10) 0.0229(5) Uani 1 1 d .
S5 S 0.14227(12) 0.20934(11) 0.04899(11) 0.0273(5) Uani 1 1 d .
S2 S 0.24169(11) 0.40338(10) 0.27755(10) 0.0242(5) Uani 1 1 d .
S4 S 0.50081(10) 0.33439(11) 0.53051(12) 0.0263(5) Uani 1 1 d .
P5 P 0.21084(11) -0.05728(11) 0.23111(12) 0.0226(5) Uani 1 1 d .
C1 C 0.2105(5) 0.4557(5) 0.0005(4) 0.029(2) Uani 1 1 d .
H1A H 0.1707 0.4725 -0.0154 0.034 Uiso 1 1 calc R
H1B H 0.2377 0.4864 -0.0080 0.034 Uiso 1 1 calc R
C2 C 0.2147(6) 0.3968(5) -0.0352(5) 0.041(3) Uani 1 1 d .
H2A H 0.2545 0.3809 -0.0211 0.062 Uiso 1 1 calc R
H2B H 0.2045 0.4055 -0.0804 0.062 Uiso 1 1 calc R
H2C H 0.1877 0.3662 -0.0272 0.062 Uiso 1 1 calc R
C4 C 0.1139(4) 0.4020(4) 0.0685(5) 0.029(2) Uani 1 1 d .
H4A H 0.1049 0.4387 0.0893 0.043 Uiso 1 1 calc R
H4B H 0.0897 0.3678 0.0750 0.043 Uiso 1 1 calc R
H4C H 0.1060 0.4099 0.0233 0.043 Uiso 1 1 calc R
C3 C 0.1783(4) 0.3856(4) 0.0964(4) 0.0233(19) Uani 1 1 d .
H3A H 0.1866 0.3471 0.0769 0.028 Uiso 1 1 calc R
H3B H 0.1860 0.3781 0.1420 0.028 Uiso 1 1 calc R
C5 C 0.3046(5) 0.4182(5) 0.1146(6) 0.041(3) Uani 1 1 d .
H5A H 0.3270 0.4362 0.0878 0.049 Uiso 1 1 calc R
H5B H 0.3212 0.4344 0.1577 0.049 Uiso 1 1 calc R
C6 C 0.3127(8) 0.3521(8) 0.1163(9) 0.091(7) Uani 1 1 d .
H6A H 0.2893 0.3334 0.1411 0.136 Uiso 1 1 calc R
H6B H 0.3538 0.3426 0.1354 0.136 Uiso 1 1 calc R
H6C H 0.3002 0.3359 0.0733 0.136 Uiso 1 1 calc R
C9 C 0.4115(4) 0.5540(5) 0.3206(5) 0.030(2) Uani 1 1 d .
H9A H 0.4450 0.5687 0.3069 0.036 Uiso 1 1 calc R
H9B H 0.4211 0.5599 0.3667 0.036 Uiso 1 1 calc R
C7 C 0.2879(4) 0.5768(5) 0.3116(4) 0.028(2) Uani 1 1 d .
H7A H 0.2553 0.6060 0.2964 0.034 Uiso 1 1 calc R
H7B H 0.2742 0.5358 0.2947 0.034 Uiso 1 1 calc R
C10 C 0.4025(5) 0.4857(5) 0.3058(6) 0.036(2) Uani 1 1 d .
H10A H 0.3702 0.4705 0.3203 0.054 Uiso 1 1 calc R
H10B H 0.4381 0.4633 0.3272 0.054 Uiso 1 1 calc R
H10C H 0.3937 0.4794 0.2603 0.054 Uiso 1 1 calc R
C8 C 0.3058(6) 0.5746(5) 0.3854(5) 0.038(3) Uani 1 1 d .
H8A H 0.3355 0.5430 0.4005 0.058 Uiso 1 1 calc R
H8B H 0.2716 0.5649 0.3995 0.058 Uiso 1 1 calc R
H8C H 0.3214 0.6145 0.4024 0.058 Uiso 1 1 calc R
C11 C 0.3628(5) 0.6798(5) 0.3039(5) 0.035(3) Uani 1 1 d .
H11A H 0.3272 0.7039 0.2849 0.043 Uiso 1 1 calc R
H11B H 0.3717 0.6836 0.3501 0.043 Uiso 1 1 calc R
C12 C 0.4113(5) 0.7067(6) 0.2842(6) 0.046(3) Uani 1 1 d .
H12A H 0.4478 0.6867 0.3069 0.069 Uiso 1 1 calc R
H12B H 0.4140 0.7507 0.2937 0.069 Uiso 1 1 calc R
H12C H 0.4044 0.7007 0.2388 0.069 Uiso 1 1 calc R
C18 C 0.2572(5) 0.7640(5) -0.0495(5) 0.029(2) Uani 1 1 d .
H18A H 0.2248 0.7462 -0.0368 0.043 Uiso 1 1 calc R
H18B H 0.2470 0.7659 -0.0955 0.043 Uiso 1 1 calc R
H18C H 0.2652 0.8054 -0.0321 0.043 Uiso 1 1 calc R
C15 C 0.3662(4) 0.8064(4) 0.0787(5) 0.028(2) Uani 1 1 d .
H15A H 0.3905 0.8194 0.0516 0.033 Uiso 1 1 calc R
H15B H 0.3317 0.8333 0.0694 0.033 Uiso 1 1 calc R
C17 C 0.3108(4) 0.7246(5) -0.0251(4) 0.028(2) Uani 1 1 d .
H17A H 0.3403 0.7375 -0.0458 0.034 Uiso 1 1 calc R
H17B H 0.3003 0.6815 -0.0372 0.034 Uiso 1 1 calc R
C16 C 0.4010(5) 0.8142(5) 0.1475(5) 0.034(2) Uani 1 1 d .
H16A H 0.3783 0.7984 0.1745 0.051 Uiso 1 1 calc R
H16B H 0.4093 0.8578 0.1564 0.051 Uiso 1 1 calc R
H16C H 0.4376 0.7915 0.1556 0.051 Uiso 1 1 calc R
C14 C 0.4539(5) 0.7002(5) 0.0515(6) 0.042(3) Uani 1 1 d .
H14A H 0.4390 0.6991 0.0055 0.063 Uiso 1 1 calc R
H14B H 0.4874 0.6727 0.0653 0.063 Uiso 1 1 calc R
H14C H 0.4658 0.7421 0.0652 0.063 Uiso 1 1 calc R
C13 C 0.4064(4) 0.6796(4) 0.0800(5) 0.026(2) Uani 1 1 d .
H13A H 0.4224 0.6787 0.1264 0.032 Uiso 1 1 calc R
H13B H 0.3946 0.6374 0.0658 0.032 Uiso 1 1 calc R
C21 C 0.0670(4) 0.6701(4) -0.0588(4) 0.0204(18) Uani 1 1 d .
H21A H 0.0660 0.6280 -0.0756 0.025 Uiso 1 1 calc R
H21B H 0.0263 0.6831 -0.0641 0.025 Uiso 1 1 calc R
C22 C 0.0941(4) 0.7126(5) -0.0971(4) 0.026(2) Uani 1 1 d .
H22A H 0.0925 0.7549 -0.0830 0.039 Uiso 1 1 calc R
H22B H 0.0725 0.7094 -0.1417 0.039 Uiso 1 1 calc R
H22C H 0.1347 0.7008 -0.0913 0.039 Uiso 1 1 calc R
C23 C 0.0620(4) 0.6240(4) 0.0630(4) 0.0202(17) Uani 1 1 d .
H23A H 0.0839 0.6179 0.1077 0.024 Uiso 1 1 calc R
H23B H 0.0259 0.6467 0.0617 0.024 Uiso 1 1 calc R
C24 C 0.0460(4) 0.5616(4) 0.0317(5) 0.028(2) Uani 1 1 d .
H24A H 0.0183 0.5672 -0.0099 0.041 Uiso 1 1 calc R
H24B H 0.0283 0.5361 0.0577 0.041 Uiso 1 1 calc R
H24C H 0.0812 0.5415 0.0273 0.041 Uiso 1 1 calc R
C19 C 0.1115(4) 0.7475(4) 0.0527(4) 0.0196(17) Uani 1 1 d .
H19A H 0.1319 0.7478 0.0983 0.023 Uiso 1 1 calc R
H19B H 0.1352 0.7713 0.0311 0.023 Uiso 1 1 calc R
C20 C 0.0526(5) 0.7785(5) 0.0419(6) 0.038(3) Uani 1 1 d .
H20A H 0.0314 0.7769 -0.0029 0.057 Uiso 1 1 calc R
H20B H 0.0583 0.8213 0.0555 0.057 Uiso 1 1 calc R
H20C H 0.0301 0.7571 0.0661 0.057 Uiso 1 1 calc R
C29 C 0.2036(5) -0.0509(5) 0.3091(4) 0.028(2) Uani 1 1 d .
H29A H 0.2379 -0.0285 0.3355 0.034 Uiso 1 1 calc R
H29B H 0.1688 -0.0258 0.3073 0.034 Uiso 1 1 calc R
C25 C 0.2848(5) -0.0850(5) 0.2398(7) 0.042(3) Uani 1 1 d .
H25A H 0.2956 -0.0742 0.2012 0.050 Uiso 1 1 calc R
H25B H 0.3117 -0.0628 0.2752 0.050 Uiso 1 1 calc R
C27 C 0.1584(5) -0.1119(5) 0.1874(5) 0.038(3) Uani 1 1 d .
H27A H 0.1656 -0.1192 0.1462 0.046 Uiso 1 1 calc R
H27B H 0.1640 -0.1513 0.2105 0.046 Uiso 1 1 calc R
C30 C 0.1983(5) -0.1121(5) 0.3415(5) 0.037(3) Uani 1 1 d .
H30A H 0.1690 -0.1378 0.3128 0.055 Uiso 1 1 calc R
H30B H 0.1866 -0.1042 0.3797 0.055 Uiso 1 1 calc R
H30C H 0.2360 -0.1331 0.3527 0.055 Uiso 1 1 calc R
C28 C 0.0963(5) -0.0911(6) 0.1765(7) 0.049(3) Uani 1 1 d .
H28A H 0.0917 -0.0730 0.2152 0.073 Uiso 1 1 calc R
H28B H 0.0702 -0.1264 0.1645 0.073 Uiso 1 1 calc R
H28C H 0.0867 -0.0606 0.1427 0.073 Uiso 1 1 calc R
C26 C 0.2945(8) -0.1525(7) 0.2512(9) 0.077(6) Uani 1 1 d .
H26A H 0.3000 -0.1613 0.2959 0.115 Uiso 1 1 calc R
H26B H 0.3292 -0.1652 0.2395 0.115 Uiso 1 1 calc R
H26C H 0.2606 -0.1751 0.2259 0.115 Uiso 1 1 calc R
C31 C 0.3914(4) 0.0521(4) 0.1064(5) 0.027(2) Uani 1 1 d .
H31A H 0.3989 0.0589 0.0653 0.032 Uiso 1 1 calc R
H31B H 0.4269 0.0642 0.1396 0.032 Uiso 1 1 calc R
C33 C 0.2685(5) 0.0841(6) 0.0460(5) 0.034(2) Uani 1 1 d .
H33A H 0.2520 0.0443 0.0537 0.041 Uiso 1 1 calc R
H33B H 0.2386 0.1159 0.0442 0.041 Uiso 1 1 calc R
C34 C 0.2817(6) 0.0816(6) -0.0179(5) 0.043(3) Uani 1 1 d .
H34A H 0.3050 0.1174 -0.0221 0.064 Uiso 1 1 calc R
H34B H 0.2452 0.0818 -0.0518 0.064 Uiso 1 1 calc R
H34C H 0.3035 0.0442 -0.0203 0.064 Uiso 1 1 calc R
C32 C 0.3803(5) -0.0158(5) 0.1134(5) 0.032(2) Uani 1 1 d .
H32A H 0.3738 -0.0232 0.1544 0.049 Uiso 1 1 calc R
H32B H 0.4142 -0.0394 0.1103 0.049 Uiso 1 1 calc R
H32C H 0.3459 -0.0286 0.0799 0.049 Uiso 1 1 calc R
C35 C 0.3500(7) 0.1793(5) 0.1001(6) 0.054(4) Uani 1 1 d D
H35A H 0.3606 0.1818 0.0602 0.064 Uiso 1 1 calc R
H35B H 0.3145 0.2043 0.0949 0.064 Uiso 1 1 calc R
C36 C 0.3986(7) 0.2081(8) 0.1514(9) 0.098(7) Uani 1 1 d D
H36A H 0.3881 0.2081 0.1909 0.147 Uiso 1 1 calc R
H36B H 0.4048 0.2503 0.1397 0.147 Uiso 1 1 calc R
H36C H 0.4344 0.1845 0.1567 0.147 Uiso 1 1 calc R
C37 C 0.3067(4) 0.2704(4) 0.3855(4) 0.0213(18) Uani 1 1 d .
H37A H 0.3359 0.2756 0.4269 0.026 Uiso 1 1 calc R
H37B H 0.3025 0.3104 0.3635 0.026 Uiso 1 1 calc R
C41 C 0.3515(4) 0.1446(4) 0.3860(5) 0.026(2) Uani 1 1 d .
H41A H 0.3152 0.1220 0.3838 0.032 Uiso 1 1 calc R
H41B H 0.3759 0.1182 0.3676 0.032 Uiso 1 1 calc R
C40 C 0.3927(5) 0.3068(5) 0.2954(5) 0.033(2) Uani 1 1 d .
H40A H 0.3623 0.3027 0.2553 0.050 Uiso 1 1 calc R
H40B H 0.4294 0.3185 0.2874 0.050 Uiso 1 1 calc R
H40C H 0.3814 0.3385 0.3209 0.050 Uiso 1 1 calc R
C42 C 0.3839(5) 0.1574(5) 0.4552(5) 0.037(3) Uani 1 1 d .
H42A H 0.4159 0.1861 0.4575 0.055 Uiso 1 1 calc R
H42B H 0.3996 0.1190 0.4761 0.055 Uiso 1 1 calc R
H42C H 0.3570 0.1754 0.4762 0.055 Uiso 1 1 calc R
C39 C 0.4004(4) 0.2460(5) 0.3303(5) 0.026(2) Uani 1 1 d .
H39A H 0.4285 0.2518 0.3723 0.031 Uiso 1 1 calc R
H39B H 0.4174 0.2160 0.3071 0.031 Uiso 1 1 calc R
C38 C 0.2485(4) 0.2532(5) 0.3958(5) 0.028(2) Uani 1 1 d .
H38A H 0.2195 0.2473 0.3550 0.042 Uiso 1 1 calc R
H38B H 0.2358 0.2860 0.4189 0.042 Uiso 1 1 calc R
H38C H 0.2529 0.2151 0.4201 0.042 Uiso 1 1 calc R
C47 C 0.0540(4) 0.1781(5) 0.2863(5) 0.0247(19) Uani 1 1 d .
H47A H 0.0177 0.2013 0.2679 0.030 Uiso 1 1 calc R
H47B H 0.0430 0.1358 0.2945 0.030 Uiso 1 1 calc R
C45 C 0.0502(5) 0.1424(5) 0.1566(5) 0.031(2) Uani 1 1 d .
H45A H 0.0187 0.1719 0.1375 0.038 Uiso 1 1 calc R
H45B H 0.0740 0.1375 0.1272 0.038 Uiso 1 1 calc R
C43 C 0.1133(4) 0.2527(4) 0.2130(4) 0.0213(18) Uani 1 1 d .
H43A H 0.1419 0.2696 0.2507 0.026 Uiso 1 1 calc R
H43B H 0.1318 0.2519 0.1785 0.026 Uiso 1 1 calc R
C44 C 0.0606(5) 0.2954(5) 0.1945(6) 0.035(2) Uani 1 1 d .
H44A H 0.0315 0.2786 0.1579 0.053 Uiso 1 1 calc R
H44B H 0.0729 0.3359 0.1840 0.053 Uiso 1 1 calc R
H44C H 0.0438 0.2992 0.2297 0.053 Uiso 1 1 calc R
C46 C 0.0227(5) 0.0809(5) 0.1634(5) 0.036(2) Uani 1 1 d .
H46A H 0.0532 0.0514 0.1832 0.054 Uiso 1 1 calc R
H46B H 0.0008 0.0658 0.1218 0.054 Uiso 1 1 calc R
H46C H -0.0037 0.0858 0.1896 0.054 Uiso 1 1 calc R
C48 C 0.0866(5) 0.2075(6) 0.3481(5) 0.036(2) Uani 1 1 d .
H48A H 0.1208 0.1826 0.3686 0.055 Uiso 1 1 calc R
H48B H 0.0611 0.2101 0.3755 0.055 Uiso 1 1 calc R
H48C H 0.0991 0.2487 0.3403 0.055 Uiso 1 1 calc R
S3 S 0.33804(11) 0.54229(11) 0.95311(13) 0.0282(5) Uani 1 1 d .
S6 S 0.22059(11) 0.90585(11) 0.04471(11) 0.0249(5) Uani 1 1 d .
S7 S 0.48084(11) 0.08615(16) 0.29692(13) 0.0405(7) Uani 1 1 d .
S8 S 0.07250(11) 1.01559(12) 0.36034(12) 0.0281(5) Uani 1 1 d .
O3 O 0.1812(3) 0.6641(3) 0.1923(3) 0.0275(15) Uani 1 1 d .
O2 O 0.1195(4) 0.7477(4) 0.2042(4) 0.052(2) Uani 1 1 d .
O1 O 0.2090(4) 0.7258(5) 0.2853(4) 0.062(3) Uani 1 1 d .
O6 O 0.2314(3) 0.3411(3) 0.2549(3) 0.0273(15) Uani 1 1 d .
O4 O 0.2857(3) 0.4113(3) 0.3383(3) 0.0307(16) Uani 1 1 d .
O5 O 0.2479(4) 0.4470(3) 0.2302(3) 0.0381(19) Uani 1 1 d .
O8 O 0.3416(4) 0.5899(4) 0.9086(4) 0.0429(19) Uani 1 1 d .
O9 O 0.3098(3) 0.4863(3) 0.9254(4) 0.0373(18) Uani 1 1 d .
O7 O 0.3211(3) 0.5639(3) 1.0076(4) 0.0347(17) Uani 1 1 d .
O11 O 0.5612(3) 0.3171(4) 0.5411(4) 0.0388(19) Uani 1 1 d .
O10 O 0.4887(3) 0.3657(4) 0.5827(4) 0.0374(18) Uani 1 1 d .
O12 O 0.4584(4) 0.2896(4) 0.5004(5) 0.050(2) Uani 1 1 d .
O15 O 0.1706(3) 0.1701(3) 0.1025(3) 0.0296(15) Uani 1 1 d .
O13 O 0.0966(4) 0.2471(3) 0.0589(4) 0.0410(19) Uani 1 1 d .
O14 O 0.1817(4) 0.2386(4) 0.0200(4) 0.052(2) Uani 1 1 d .
O18 O 0.2167(3) 0.8437(3) 0.0658(3) 0.0302(15) Uani 1 1 d .
O17 O 0.2612(3) 0.9156(3) 0.0089(3) 0.0314(16) Uani 1 1 d .
O16 O 0.2244(4) 0.9517(4) 0.0934(4) 0.046(2) Uani 1 1 d .
O19 O 0.4696(4) 0.1008(5) 0.3551(4) 0.054(2) Uani 1 1 d .
O20 O 0.4340(3) 0.1044(5) 0.2425(4) 0.051(2) Uani 1 1 d .
O21 O 0.5373(3) 0.1014(5) 0.2919(4) 0.059(3) Uani 1 1 d .
O23 O 0.0943(3) 1.0369(3) 0.3089(4) 0.0320(16) Uani 1 1 d .
O22 O 0.0515(4) 1.0631(4) 0.3930(4) 0.047(2) Uani 1 1 d .
O24 O 0.1071(3) 0.9691(4) 0.3995(4) 0.046(2) Uani 1 1 d .
C49 C 0.1224(5) 0.6522(4) 0.2715(5) 0.028(2) Uani 1 1 d .
C50 C 0.1745(5) 0.4266(6) 0.2918(6) 0.046(3) Uani 1 1 d .
C51 C 0.4139(5) 0.5189(5) 0.9865(6) 0.036(2) Uani 1 1 d .
C52 C 0.4912(5) 0.3942(6) 0.4714(6) 0.040(3) Uani 1 1 d .
C53 C 0.1034(5) 0.1539(5) -0.0097(4) 0.031(2) Uani 1 1 d .
C56 C 0.0076(4) 0.9740(4) 0.3186(4) 0.0234(19) Uani 1 1 d .
C54 C 0.1495(7) 0.9204(6) -0.0097(7) 0.054(3) Uani 1 1 d .
C55 C 0.4802(5) 0.0026(7) 0.2953(6) 0.050(3) Uani 1 1 d .
F2 F 0.0978(3) 0.6810(3) 0.3097(3) 0.0459(17) Uani 1 1 d .
F3 F 0.0791(4) 0.6260(4) 0.2274(4) 0.067(3) Uani 1 1 d .
F1 F 0.1545(4) 0.6081(4) 0.3027(5) 0.084(4) Uani 1 1 d .
F4 F 0.1583(3) 0.3846(4) 0.3294(4) 0.056(2) Uani 1 1 d .
F5 F 0.1311(3) 0.4271(4) 0.2376(4) 0.069(3) Uani 1 1 d .
F6 F 0.1769(4) 0.4798(3) 0.3186(4) 0.060(2) Uani 1 1 d .
F8 F 0.4473(3) 0.5667(3) 1.0106(4) 0.055(2) Uani 1 1 d .
F9 F 0.4343(3) 0.4930(3) 0.9427(4) 0.0497(18) Uani 1 1 d .
F7 F 0.4189(4) 0.4779(4) 1.0321(4) 0.056(2) Uani 1 1 d .
F12 F 0.4993(3) 0.3724(4) 0.4178(3) 0.057(2) Uani 1 1 d .
F11 F 0.4374(4) 0.4173(4) 0.4570(4) 0.071(3) Uani 1 1 d .
F10 F 0.5287(4) 0.4400(4) 0.4912(5) 0.072(3) Uani 1 1 d .
F14 F 0.0728(3) 0.1805(4) -0.0625(3) 0.0495(19) Uani 1 1 d .
F15 F 0.1402(3) 0.1151(4) -0.0253(3) 0.052(2) Uani 1 1 d .
F13 F 0.0664(3) 0.1214(3) 0.0113(3) 0.0492(18) Uani 1 1 d .
F16 F 0.1356(4) 0.8795(4) -0.0548(4) 0.071(3) Uani 1 1 d .
F20 F 0.4855(4) -0.0170(4) 0.2404(4) 0.067(2) Uani 1 1 d .
F19 F 0.4288(4) -0.0192(4) 0.3002(4) 0.066(2) Uani 1 1 d .
F17 F 0.1071(3) 0.9179(4) 0.0193(5) 0.073(3) Uani 1 1 d .
F18 F 0.1467(4) 0.9750(4) -0.0365(5) 0.072(3) Uani 1 1 d .
F21 F 0.5224(4) -0.0196(5) 0.3405(5) 0.087(3) Uani 1 1 d .
F23 F -0.0203(2) 0.9512(3) 0.3588(3) 0.0313(13) Uani 1 1 d .
F22 F 0.0193(3) 0.9267(3) 0.2877(3) 0.0465(18) Uani 1 1 d .
F24 F -0.0299(3) 1.0096(3) 0.2780(4) 0.052(2) Uani 1 1 d .
C58 C 0.4815(7) 0.6529(7) 0.8983(6) 0.060(4) Uani 1 1 d .
H58A H 0.4393 0.6467 0.8851 0.089 Uiso 1 1 calc R
H58B H 0.4910 0.6885 0.9262 0.089 Uiso 1 1 calc R
H58C H 0.5006 0.6164 0.9207 0.089 Uiso 1 1 calc R
C57 C 0.5011(8) 0.6630(10) 0.8447(9) 0.089(7) Uani 1 1 d .
N1 N 0.5142(11) 0.6681(13) 0.7992(11) 0.186(15) Uani 1 1 d .

loop_
_atom_site_aniso_label
_atom_site_aniso_U_11
_atom_site_aniso_U_22
_atom_site_aniso_U_33
_atom_site_aniso_U_23
_atom_site_aniso_U_13
_atom_site_aniso_U_12
Sb1 0.0136(2) 0.0122(2) 0.0109(2) 0.00001(19) 0.00342(19) 0.00064(19)
Sb4 0.0131(2) 0.0142(2) 0.0113(2) 0.00140(19) 0.00364(19) 0.00138(19)
Sb3 0.0134(2) 0.0149(2) 0.0131(2) 0.0002(2) 0.00461(19) -0.0016(2)
Sb8 0.0152(3) 0.0146(2) 0.0128(2) -0.0003(2) 0.0059(2) 0.0000(2)
Sb5 0.0178(3) 0.0168(3) 0.0140(2) -0.0025(2) 0.0069(2) -0.0028(2)
Sb6 0.0160(3) 0.0175(3) 0.0159(3) -0.0010(2) 0.0070(2) 0.0000(2)
Sb7 0.0166(3) 0.0145(2) 0.0128(2) -0.0002(2) 0.0055(2) -0.0020(2)
Sb2 0.0134(2) 0.0174(3) 0.0124(2) 0.0008(2) 0.00324(19) 0.0013(2)
P4 0.0132(9) 0.0128(9) 0.0148(10) -0.0014(8) 0.0029(8) -0.0008(8)
P3 0.0160(10) 0.0219(11) 0.0159(10) 0.0028(8) 0.0070(8) -0.0015(8)
P7 0.0168(10) 0.0155(10) 0.0144(10) -0.0006(8) 0.0041(8) 0.0003(8)
P6 0.0263(12) 0.0188(11) 0.0216(11) 0.0023(9) 0.0138(9) 0.0034(9)
P1 0.0171(10) 0.0163(10) 0.0172(10) -0.0062(8) 0.0026(8) 0.0035(8)
P8 0.0154(10) 0.0204(11) 0.0177(10) 0.0015(8) 0.0041(8) 0.0001(8)
P2 0.0241(11) 0.0187(11) 0.0112(9) 0.0011(8) 0.0003(8) -0.0007(9)
S1 0.0350(13) 0.0165(10) 0.0185(10) -0.0024(8) 0.0096(9) -0.0052(9)
S5 0.0442(14) 0.0178(11) 0.0234(11) -0.0006(9) 0.0153(10) -0.0014(10)
S2 0.0335(12) 0.0171(10) 0.0166(10) 0.0026(8) -0.0013(9) 0.0014(9)
S4 0.0226(11) 0.0274(12) 0.0295(12) -0.0090(10) 0.0083(9) 0.0010(9)
P5 0.0309(13) 0.0142(10) 0.0257(12) 0.0011(9) 0.0127(10) -0.0015(9)
C1 0.048(6) 0.026(5) 0.014(4) -0.002(4) 0.014(4) -0.003(4)
C2 0.064(8) 0.036(6) 0.024(5) -0.020(5) 0.012(5) -0.007(6)
C4 0.034(5) 0.021(5) 0.037(6) -0.001(4) 0.019(5) -0.002(4)
C3 0.037(5) 0.009(4) 0.023(4) -0.003(3) 0.007(4) -0.002(4)
C5 0.039(6) 0.027(5) 0.039(6) -0.015(5) -0.019(5) 0.014(5)
C6 0.091(13) 0.065(11) 0.093(14) -0.015(10) -0.014(11) 0.045(10)
C9 0.028(5) 0.036(6) 0.019(4) 0.003(4) -0.003(4) -0.007(4)
C7 0.031(5) 0.034(5) 0.020(5) -0.001(4) 0.009(4) 0.003(4)
C10 0.027(5) 0.026(5) 0.051(7) 0.012(5) 0.006(5) 0.002(4)
C8 0.068(8) 0.036(6) 0.017(5) 0.001(4) 0.021(5) -0.003(6)
C11 0.057(7) 0.023(5) 0.022(5) 0.001(4) 0.004(5) -0.012(5)
C12 0.047(7) 0.035(6) 0.046(7) 0.010(5) -0.002(6) -0.012(5)
C18 0.038(6) 0.028(5) 0.022(5) 0.003(4) 0.012(4) 0.001(4)
C15 0.029(5) 0.019(4) 0.039(6) 0.005(4) 0.015(4) -0.008(4)
C17 0.033(5) 0.031(5) 0.025(5) 0.002(4) 0.014(4) 0.005(4)
C16 0.043(6) 0.023(5) 0.038(6) -0.002(4) 0.012(5) -0.010(4)
C14 0.031(6) 0.036(6) 0.069(8) 0.017(6) 0.030(6) 0.001(5)
C13 0.017(4) 0.024(5) 0.043(6) 0.003(4) 0.016(4) -0.001(4)
C21 0.017(4) 0.024(4) 0.014(4) 0.003(3) -0.005(3) -0.002(3)
C22 0.023(5) 0.033(5) 0.018(4) 0.007(4) 0.001(4) 0.003(4)
C23 0.020(4) 0.025(5) 0.018(4) -0.002(3) 0.008(3) -0.004(3)
C24 0.033(5) 0.017(4) 0.034(5) 0.002(4) 0.012(4) -0.006(4)
C19 0.025(4) 0.015(4) 0.018(4) -0.005(3) 0.005(3) -0.004(3)
C20 0.034(6) 0.020(5) 0.059(7) -0.011(5) 0.011(5) 0.005(4)
C29 0.048(6) 0.027(5) 0.014(4) 0.003(4) 0.017(4) -0.002(4)
C25 0.037(6) 0.028(6) 0.070(8) 0.012(6) 0.030(6) 0.001(5)
C27 0.052(7) 0.030(6) 0.038(6) -0.017(5) 0.021(5) -0.020(5)
C30 0.050(7) 0.034(6) 0.037(6) 0.007(5) 0.030(5) -0.001(5)
C28 0.045(7) 0.049(7) 0.060(8) -0.015(6) 0.026(6) -0.026(6)
C26 0.101(13) 0.056(9) 0.103(13) 0.021(9) 0.077(12) 0.040(9)
C31 0.022(5) 0.027(5) 0.034(5) -0.004(4) 0.014(4) 0.001(4)
C33 0.030(5) 0.052(7) 0.024(5) -0.003(5) 0.012(4) 0.005(5)
C34 0.066(8) 0.045(7) 0.022(5) -0.002(5) 0.021(5) 0.008(6)
C32 0.031(5) 0.026(5) 0.042(6) -0.004(4) 0.014(5) 0.002(4)
C35 0.091(11) 0.025(6) 0.070(9) -0.007(6) 0.063(9) -0.014(6)
C36 0.101(15) 0.069(12) 0.16(2) 0.009(13) 0.097(16) 0.017(11)
C37 0.028(5) 0.018(4) 0.013(4) -0.003(3) -0.002(3) 0.002(4)
C41 0.028(5) 0.019(4) 0.029(5) 0.000(4) 0.004(4) 0.001(4)
C40 0.036(6) 0.035(6) 0.030(5) 0.001(4) 0.012(4) -0.013(5)
C42 0.048(7) 0.028(5) 0.027(5) 0.006(4) -0.001(5) 0.005(5)
C39 0.016(4) 0.032(5) 0.029(5) -0.007(4) 0.006(4) -0.003(4)
C38 0.035(5) 0.025(5) 0.027(5) -0.005(4) 0.012(4) -0.003(4)
C47 0.015(4) 0.028(5) 0.034(5) 0.005(4) 0.013(4) 0.003(4)
C45 0.029(5) 0.038(6) 0.024(5) -0.001(4) 0.002(4) -0.008(4)
C43 0.018(4) 0.024(5) 0.021(4) 0.008(4) 0.004(3) 0.004(3)
C44 0.027(5) 0.030(5) 0.047(6) 0.012(5) 0.009(5) 0.012(4)
C46 0.032(6) 0.039(6) 0.038(6) -0.008(5) 0.012(5) -0.009(5)
C48 0.038(6) 0.047(7) 0.029(5) -0.002(5) 0.017(5) 0.004(5)
S3 0.0239(12) 0.0225(11) 0.0405(14) -0.0026(10) 0.0128(10) 0.0038(9)
S6 0.0318(12) 0.0229(11) 0.0263(11) -0.0057(9) 0.0182(10) -0.0056(9)
S7 0.0209(12) 0.070(2) 0.0300(13) -0.0022(13) 0.0071(10) 0.0037(13)
S8 0.0245(12) 0.0303(12) 0.0305(12) 0.0012(10) 0.0095(10) -0.0110(10)
O3 0.033(4) 0.023(3) 0.033(4) -0.002(3) 0.020(3) -0.002(3)
O2 0.075(6) 0.036(5) 0.054(5) 0.018(4) 0.033(5) 0.030(4)
O1 0.063(6) 0.091(8) 0.038(5) -0.027(5) 0.022(4) -0.050(6)
O6 0.037(4) 0.020(3) 0.019(3) -0.001(3) -0.001(3) -0.004(3)
O4 0.057(5) 0.016(3) 0.012(3) 0.006(2) -0.002(3) 0.005(3)
O5 0.064(5) 0.025(4) 0.017(3) 0.005(3) -0.001(3) -0.004(4)
O8 0.049(5) 0.030(4) 0.052(5) 0.006(4) 0.019(4) 0.001(4)
O9 0.040(4) 0.027(4) 0.050(5) -0.008(3) 0.022(4) -0.004(3)
O7 0.028(4) 0.032(4) 0.046(4) -0.006(3) 0.015(3) 0.002(3)
O11 0.024(4) 0.057(5) 0.034(4) -0.006(4) 0.006(3) 0.014(3)
O10 0.038(4) 0.046(5) 0.032(4) -0.012(3) 0.017(3) 0.005(4)
O12 0.040(5) 0.039(5) 0.067(6) -0.016(4) 0.010(4) -0.006(4)
O15 0.036(4) 0.028(4) 0.024(3) -0.004(3) 0.006(3) -0.005(3)
O13 0.066(6) 0.028(4) 0.035(4) 0.003(3) 0.025(4) 0.015(4)
O14 0.080(7) 0.046(5) 0.047(5) -0.007(4) 0.044(5) -0.023(5)
O18 0.035(4) 0.030(4) 0.028(4) -0.002(3) 0.013(3) -0.008(3)
O17 0.045(4) 0.026(4) 0.032(4) -0.004(3) 0.025(3) -0.006(3)
O16 0.064(6) 0.037(4) 0.050(5) -0.021(4) 0.038(4) -0.015(4)
O19 0.056(6) 0.071(6) 0.038(5) 0.000(4) 0.019(4) 0.011(5)
O20 0.021(4) 0.082(7) 0.046(5) 0.021(5) 0.004(3) -0.009(4)
O21 0.019(4) 0.101(8) 0.056(6) -0.036(6) 0.008(4) -0.005(4)
O23 0.023(3) 0.031(4) 0.046(4) 0.011(3) 0.015(3) -0.001(3)
O22 0.061(6) 0.035(4) 0.053(5) -0.019(4) 0.030(4) -0.022(4)
O24 0.028(4) 0.055(5) 0.049(5) 0.021(4) -0.001(4) -0.006(4)
C49 0.034(5) 0.021(5) 0.040(6) 0.001(4) 0.026(5) 0.003(4)
C50 0.036(6) 0.053(8) 0.038(6) -0.003(6) -0.007(5) 0.030(6)
C51 0.033(6) 0.030(5) 0.045(6) -0.013(5) 0.010(5) 0.006(4)
C52 0.042(6) 0.043(7) 0.038(6) 0.001(5) 0.017(5) 0.015(5)
C53 0.038(6) 0.035(6) 0.015(4) -0.001(4) -0.001(4) 0.007(5)
C56 0.025(5) 0.022(4) 0.026(5) 0.005(4) 0.012(4) -0.001(4)
C54 0.061(9) 0.041(7) 0.064(9) 0.017(7) 0.025(7) -0.004(6)
C55 0.028(6) 0.074(9) 0.044(7) -0.005(7) 0.005(5) 0.014(6)
F2 0.055(4) 0.050(4) 0.044(4) 0.000(3) 0.033(3) 0.010(3)
F3 0.056(5) 0.075(6) 0.088(6) -0.036(5) 0.046(5) -0.041(4)
F1 0.079(6) 0.074(6) 0.126(8) 0.078(6) 0.073(6) 0.049(5)
F4 0.046(4) 0.052(5) 0.076(6) -0.006(4) 0.029(4) -0.006(4)
F5 0.043(4) 0.067(5) 0.075(6) -0.009(5) -0.021(4) 0.019(4)
F6 0.058(5) 0.037(4) 0.081(6) -0.019(4) 0.011(4) 0.007(4)
F8 0.026(3) 0.048(4) 0.088(6) -0.024(4) 0.011(4) 0.002(3)
F9 0.035(4) 0.055(4) 0.065(5) -0.016(4) 0.024(3) 0.011(3)
F7 0.067(5) 0.049(4) 0.047(4) 0.001(4) 0.005(4) 0.025(4)
F12 0.061(5) 0.083(6) 0.033(4) 0.007(4) 0.020(3) 0.027(4)
F11 0.067(6) 0.088(7) 0.061(5) 0.022(5) 0.025(4) 0.052(5)
F10 0.094(7) 0.038(4) 0.095(7) -0.002(4) 0.045(6) -0.020(4)
F14 0.051(4) 0.070(5) 0.023(3) 0.011(3) 0.004(3) 0.023(4)
F15 0.040(4) 0.060(5) 0.046(4) -0.030(4) -0.005(3) 0.018(3)
F13 0.054(4) 0.055(4) 0.035(4) -0.006(3) 0.008(3) -0.020(4)
F16 0.078(6) 0.061(5) 0.051(5) -0.007(4) -0.016(4) -0.009(5)
F20 0.053(5) 0.085(6) 0.067(5) -0.021(5) 0.024(4) -0.007(4)
F19 0.058(5) 0.067(6) 0.082(6) 0.018(5) 0.031(5) 0.007(4)
F17 0.039(4) 0.080(6) 0.108(8) 0.018(6) 0.032(5) 0.005(4)
F18 0.065(6) 0.058(5) 0.087(7) 0.034(5) 0.013(5) 0.011(4)
F21 0.081(7) 0.086(7) 0.070(6) -0.002(5) -0.018(5) 0.039(6)
F23 0.027(3) 0.036(3) 0.035(3) 0.001(3) 0.017(3) -0.011(2)
F22 0.055(4) 0.041(4) 0.058(4) -0.024(3) 0.039(4) -0.020(3)
F24 0.029(3) 0.052(4) 0.066(5) 0.032(4) -0.001(3) -0.006(3)
C58 0.075(10) 0.071(10) 0.035(7) 0.001(7) 0.018(7) 0.002(8)
C57 0.089(12) 0.122(16) 0.083(12) 0.068(12) 0.068(11) 0.067(12)
N1 0.21(3) 0.25(3) 0.17(2) 0.14(2) 0.16(2) 0.15(2)

loop_
_atom_type_symbol
_atom_type_description
_atom_type_scat_dispersion_real
_atom_type_scat_dispersion_imag
_atom_type_scat_source
C C 0.0033 0.0016 'International Tables Vol C Tables 4.2.6.8 and 6.1.1.4'
H H 0.0000 0.0000 'International Tables Vol C Tables 4.2.6.8 and 6.1.1.4'
O O 0.0106 0.0060 'International Tables Vol C Tables 4.2.6.8 and 6.1.1.4'
F F 0.0171 0.0103 'International Tables Vol C Tables 4.2.6.8 and 6.1.1.4'
P P 0.1023 0.0942 'International Tables Vol C Tables 4.2.6.8 and 6.1.1.4'
S S 0.1246 0.1234 'International Tables Vol C Tables 4.2.6.8 and 6.1.1.4'
Sb Sb -0.5866 1.5461 'International Tables Vol C Tables 4.2.6.8 and 6.1.1.4'
N N 0.0061 0.0033 'International Tables Vol C Tables 4.2.6.8 and 6.1.1.4'

loop_
_geom_angle_atom_site_label_1
_geom_angle_atom_site_label_2
_geom_angle_atom_site_label_3
_geom_angle
P1 Sb1 Sb2 93.05(6)
P1 Sb1 Sb4 93.85(7)
Sb2 Sb1 Sb4 78.62(3)
P4 Sb4 Sb3 95.88(6)
P4 Sb4 Sb1 95.78(6)
Sb3 Sb4 Sb1 81.97(5)
P3 Sb3 Sb4 94.67(7)
P3 Sb3 Sb2 93.86(6)
Sb4 Sb3 Sb2 78.97(5)
P8 Sb8 Sb5 98.29(6)
P8 Sb8 Sb7 95.14(7)
Sb5 Sb8 Sb7 82.88(4)
P5 Sb5 Sb8 94.35(7)
P5 Sb5 Sb6 91.92(6)
Sb8 Sb5 Sb6 78.66(3)
P6 Sb6 Sb7 97.76(6)
P6 Sb6 Sb5 98.66(7)
Sb7 Sb6 Sb5 82.84(4)
P7 Sb7 Sb6 92.58(6)
P7 Sb7 Sb8 93.09(7)
Sb6 Sb7 Sb8 78.76(5)
P2 Sb2 Sb1 97.72(6)
P2 Sb2 Sb3 97.66(6)
Sb1 Sb2 Sb3 81.69(4)
C19 P4 C21 107.9(4)
C19 P4 C23 110.3(4)
C21 P4 C23 106.8(4)
C19 P4 Sb4 114.0(3)
C21 P4 Sb4 104.3(3)
C23 P4 Sb4 113.0(3)
C13 P3 C15 108.2(5)
C13 P3 C17 108.2(5)
C15 P3 C17 107.1(5)
C13 P3 Sb3 111.1(3)
C15 P3 Sb3 108.1(3)
C17 P3 Sb3 114.0(3)
C39 P7 C37 106.2(4)
C39 P7 C41 108.2(5)
C37 P7 C41 108.6(4)
C39 P7 Sb7 108.4(3)
C37 P7 Sb7 112.0(3)
C41 P7 Sb7 113.1(3)
C35 P6 C31 109.2(6)
C35 P6 C33 105.0(6)
C31 P6 C33 109.2(5)
C35 P6 Sb6 114.1(4)
C31 P6 Sb6 108.2(3)
C33 P6 Sb6 111.0(3)
C3 P1 C1 106.3(5)
C3 P1 C5 110.1(5)
C1 P1 C5 108.1(6)
C3 P1 Sb1 109.5(3)
C1 P1 Sb1 110.3(3)
C5 P1 Sb1 112.4(3)
C43 P8 C47 108.3(4)
C43 P8 C45 107.6(5)
C47 P8 C45 108.7(5)
C43 P8 Sb8 109.1(3)
C47 P8 Sb8 108.6(3)
C45 P8 Sb8 114.3(4)
C7 P2 C11 107.1(5)
C7 P2 C9 109.1(5)
C11 P2 C9 109.5(5)
C7 P2 Sb2 112.8(3)
C11 P2 Sb2 111.6(3)
C9 P2 Sb2 106.7(3)
O2 S1 O1 116.2(7)
O2 S1 O3 114.6(5)
O1 S1 O3 113.1(5)
O2 S1 C49 103.3(5)
O1 S1 C49 104.3(5)
O3 S1 C49 103.2(4)
O14 S5 O13 116.2(5)
O14 S5 O15 114.3(5)
O13 S5 O15 114.1(4)
O14 S5 C53 104.0(5)
O13 S5 C53 103.4(5)
O15 S5 C53 102.5(4)
O6 S2 O5 114.0(4)
O6 S2 O4 115.9(4)
O5 S2 O4 113.0(4)
O6 S2 C50 104.7(6)
O5 S2 C50 102.9(6)
O4 S2 C50 104.6(5)
O12 S4 O10 114.8(5)
O12 S4 O11 116.2(5)
O10 S4 O11 114.4(5)
O12 S4 C52 103.1(6)
O10 S4 C52 103.0(5)
O11 S4 C52 102.6(5)
C29 P5 C27 109.1(5)
C29 P5 C25 106.3(6)
C27 P5 C25 110.1(6)
C29 P5 Sb5 112.8(3)
C27 P5 Sb5 107.2(4)
C25 P5 Sb5 111.3(4)
C2 C1 P1 113.3(7)
C2 C1 H1A 108.9
P1 C1 H1A 108.9
C2 C1 H1B 108.9
P1 C1 H1B 108.9
H1A C1 H1B 107.7
C1 C2 H2A 109.5
C1 C2 H2B 109.5
H2A C2 H2B 109.5
C1 C2 H2C 109.5
H2A C2 H2C 109.5
H2B C2 H2C 109.5
C3 C4 H4A 109.5
C3 C4 H4B 109.5
H4A C4 H4B 109.5
C3 C4 H4C 109.5
H4A C4 H4C 109.5
H4B C4 H4C 109.5
C4 C3 P1 113.2(6)
C4 C3 H3A 108.9
P1 C3 H3A 108.9
C4 C3 H3B 108.9
P1 C3 H3B 108.9
H3A C3 H3B 107.8
C6 C5 P1 115.3(11)
C6 C5 H5A 108.5
P1 C5 H5A 108.5
C6 C5 H5B 108.5
P1 C5 H5B 108.5
H5A C5 H5B 107.5
C5 C6 H6A 109.5
C5 C6 H6B 109.5
H6A C6 H6B 109.5
C5 C6 H6C 109.5
H6A C6 H6C 109.5
H6B C6 H6C 109.5
C10 C9 P2 113.0(7)
C10 C9 H9A 109.0
P2 C9 H9A 109.0
C10 C9 H9B 109.0
P2 C9 H9B 109.0
H9A C9 H9B 107.8
C8 C7 P2 111.7(7)
C8 C7 H7A 109.3
P2 C7 H7A 109.3
C8 C7 H7B 109.3
P2 C7 H7B 109.3
H7A C7 H7B 107.9
C9 C10 H10A 109.5
C9 C10 H10B 109.5
H10A C10 H10B 109.5
C9 C10 H10C 109.5
H10A C10 H10C 109.5
H10B C10 H10C 109.5
C7 C8 H8A 109.5
C7 C8 H8B 109.5
H8A C8 H8B 109.5
C7 C8 H8C 109.5
H8A C8 H8C 109.5
H8B C8 H8C 109.5
C12 C11 P2 114.7(9)
C12 C11 H11A 108.6
P2 C11 H11A 108.6
C12 C11 H11B 108.6
P2 C11 H11B 108.6
H11A C11 H11B 107.6
C11 C12 H12A 109.5
C11 C12 H12B 109.5
H12A C12 H12B 109.5
C11 C12 H12C 109.5
H12A C12 H12C 109.5
H12B C12 H12C 109.5
C17 C18 H18A 109.5
C17 C18 H18B 109.5
H18A C18 H18B 109.5
C17 C18 H18C 109.5
H18A C18 H18C 109.5
H18B C18 H18C 109.5
C16 C15 P3 112.6(7)
C16 C15 H15A 109.1
P3 C15 H15A 109.1
C16 C15 H15B 109.1
P3 C15 H15B 109.1
H15A C15 H15B 107.8
C18 C17 P3 114.4(7)
C18 C17 H17A 108.7
P3 C17 H17A 108.7
C18 C17 H17B 108.7
P3 C17 H17B 108.7
H17A C17 H17B 107.6
C15 C16 H16A 109.5
C15 C16 H16B 109.5
H16A C16 H16B 109.5
C15 C16 H16C 109.5
H16A C16 H16C 109.5
H16B C16 H16C 109.5
C13 C14 H14A 109.5
C13 C14 H14B 109.5
H14A C14 H14B 109.5
C13 C14 H14C 109.5
H14A C14 H14C 109.5
H14B C14 H14C 109.5
C14 C13 P3 113.7(7)
C14 C13 H13A 108.8
P3 C13 H13A 108.8
C14 C13 H13B 108.8
P3 C13 H13B 108.8
H13A C13 H13B 107.7
C22 C21 P4 113.6(6)
C22 C21 H21A 108.9
P4 C21 H21A 108.9
C22 C21 H21B 108.9
P4 C21 H21B 108.9
H21A C21 H21B 107.7
C21 C22 H22A 109.5
C21 C22 H22B 109.5
H22A C22 H22B 109.5
C21 C22 H22C 109.5
H22A C22 H22C 109.5
H22B C22 H22C 109.5
C24 C23 P4 111.9(6)
C24 C23 H23A 109.2
P4 C23 H23A 109.2
C24 C23 H23B 109.2
P4 C23 H23B 109.2
H23A C23 H23B 107.9
C23 C24 H24A 109.5
C23 C24 H24B 109.5
H24A C24 H24B 109.5
C23 C24 H24C 109.5
H24A C24 H24C 109.5
H24B C24 H24C 109.5
C20 C19 P4 112.8(6)
C20 C19 H19A 109.0
P4 C19 H19A 109.0
C20 C19 H19B 109.0
P4 C19 H19B 109.0
H19A C19 H19B 107.8
C19 C20 H20A 109.5
C19 C20 H20B 109.5
H20A C20 H20B 109.5
C19 C20 H20C 109.5
H20A C20 H20C 109.5
H20B C20 H20C 109.5
C30 C29 P5 115.3(7)
C30 C29 H29A 108.5
P5 C29 H29A 108.5
C30 C29 H29B 108.5
P5 C29 H29B 108.5
H29A C29 H29B 107.5
C26 C25 P5 116.1(9)
C26 C25 H25A 108.3
P5 C25 H25A 108.3
C26 C25 H25B 108.3
P5 C25 H25B 108.3
H25A C25 H25B 107.4
C28 C27 P5 113.1(8)
C28 C27 H27A 109.0
P5 C27 H27A 109.0
C28 C27 H27B 109.0
P5 C27 H27B 109.0
H27A C27 H27B 107.8
C29 C30 H30A 109.5
C29 C30 H30B 109.5
H30A C30 H30B 109.5
C29 C30 H30C 109.5
H30A C30 H30C 109.5
H30B C30 H30C 109.5
C27 C28 H28A 109.5
C27 C28 H28B 109.5
H28A C28 H28B 109.5
C27 C28 H28C 109.5
H28A C28 H28C 109.5
H28B C28 H28C 109.5
C25 C26 H26A 109.5
C25 C26 H26B 109.5
H26A C26 H26B 109.5
C25 C26 H26C 109.5
H26A C26 H26C 109.5
H26B C26 H26C 109.5
C32 C31 P6 113.9(7)
C32 C31 H31A 108.8
P6 C31 H31A 108.8
C32 C31 H31B 108.8
P6 C31 H31B 108.8
H31A C31 H31B 107.7
C34 C33 P6 113.3(8)
C34 C33 H33A 108.9
P6 C33 H33A 108.9
C34 C33 H33B 108.9
P6 C33 H33B 108.9
H33A C33 H33B 107.7
C33 C34 H34A 109.5
C33 C34 H34B 109.5
H34A C34 H34B 109.5
C33 C34 H34C 109.5
H34A C34 H34C 109.5
H34B C34 H34C 109.5
C31 C32 H32A 109.5
C31 C32 H32B 109.5
H32A C32 H32B 109.5
C31 C32 H32C 109.5
H32A C32 H32C 109.5
H32B C32 H32C 109.5
C36 C35 P6 116.9(11)
C36 C35 H35A 108.1
P6 C35 H35A 108.1
C36 C35 H35B 108.1
P6 C35 H35B 108.1
H35A C35 H35B 107.3
C35 C36 H36A 109.5
C35 C36 H36B 109.5
H36A C36 H36B 109.5
C35 C36 H36C 109.5
H36A C36 H36C 109.5
H36B C36 H36C 109.5
C38 C37 P7 113.8(6)
C38 C37 H37A 108.8
P7 C37 H37A 108.8
C38 C37 H37B 108.8
P7 C37 H37B 108.8
H37A C37 H37B 107.7
C42 C41 P7 112.2(7)
C42 C41 H41A 109.2
P7 C41 H41A 109.2
C42 C41 H41B 109.2
P7 C41 H41B 109.2
H41A C41 H41B 107.9
C39 C40 H40A 109.5
C39 C40 H40B 109.5
H40A C40 H40B 109.5
C39 C40 H40C 109.5
H40A C40 H40C 109.5
H40B C40 H40C 109.5
C41 C42 H42A 109.5
C41 C42 H42B 109.5
H42A C42 H42B 109.5
C41 C42 H42C 109.5
H42A C42 H42C 109.5
H42B C42 H42C 109.5
C40 C39 P7 114.2(7)
C40 C39 H39A 108.7
P7 C39 H39A 108.7
C40 C39 H39B 108.7
P7 C39 H39B 108.7
H39A C39 H39B 107.6
C37 C38 H38A 109.5
C37 C38 H38B 109.5
H38A C38 H38B 109.5
C37 C38 H38C 109.5
H38A C38 H38C 109.5
H38B C38 H38C 109.5
C48 C47 P8 113.5(7)
C48 C47 H47A 108.9
P8 C47 H47A 108.9
C48 C47 H47B 108.9
P8 C47 H47B 108.9
H47A C47 H47B 107.7
C46 C45 P8 115.1(7)
C46 C45 H45A 108.5
P8 C45 H45A 108.5
C46 C45 H45B 108.5
P8 C45 H45B 108.5
H45A C45 H45B 107.5
C44 C43 P8 113.7(7)
C44 C43 H43A 108.8
P8 C43 H43A 108.8
C44 C43 H43B 108.8
P8 C43 H43B 108.8
H43A C43 H43B 107.7
C43 C44 H44A 109.5
C43 C44 H44B 109.5
H44A C44 H44B 109.5
C43 C44 H44C 109.5
H44A C44 H44C 109.5
H44B C44 H44C 109.5
C45 C46 H46A 109.5
C45 C46 H46B 109.5
H46A C46 H46B 109.5
C45 C46 H46C 109.5
H46A C46 H46C 109.5
H46B C46 H46C 109.5
C47 C48 H48A 109.5
C47 C48 H48B 109.5
H48A C48 H48B 109.5
C47 C48 H48C 109.5
H48A C48 H48C 109.5
H48B C48 H48C 109.5
O9 S3 O8 115.2(5)
O9 S3 O7 114.7(5)
O8 S3 O7 114.6(5)
O9 S3 C51 103.1(5)
O8 S3 C51 103.4(5)
O7 S3 C51 103.5(5)
O17 S6 O18 115.7(4)
O17 S6 O16 113.5(4)
O18 S6 O16 113.7(5)
O17 S6 C54 105.2(6)
O18 S6 C54 104.1(5)
O16 S6 C54 102.8(6)
O19 S7 O21 116.4(6)
O19 S7 O20 113.0(6)
O21 S7 O20 113.5(6)
O19 S7 C55 103.8(6)
O21 S7 C55 103.5(6)
O20 S7 C55 104.9(6)
O24 S8 O22 115.5(6)
O24 S8 O23 115.1(5)
O22 S8 O23 114.8(5)
O24 S8 C56 102.6(5)
O22 S8 C56 104.2(5)
O23 S8 C56 101.9(4)
F1 C49 F2 108.4(9)
F1 C49 F3 106.9(10)
F2 C49 F3 106.1(8)
F1 C49 S1 112.9(7)
F2 C49 S1 112.6(7)
F3 C49 S1 109.4(7)
F6 C50 F5 108.9(9)
F6 C50 F4 107.7(10)
F5 C50 F4 105.6(11)
F6 C50 S2 114.0(10)
F5 C50 S2 110.3(9)
F4 C50 S2 110.0(7)
F7 C51 F8 108.0(10)
F7 C51 F9 107.3(9)
F8 C51 F9 108.7(10)
F7 C51 S3 111.1(8)
F8 C51 S3 111.0(7)
F9 C51 S3 110.6(8)
F10 C52 F11 108.1(10)
F10 C52 F12 107.6(10)
F11 C52 F12 107.2(10)
F10 C52 S4 111.5(9)
F11 C52 S4 111.0(9)
F12 C52 S4 111.2(8)
F13 C53 F14 106.8(9)
F13 C53 F15 108.0(9)
F14 C53 F15 106.7(8)
F13 C53 S5 111.2(7)
F14 C53 S5 112.5(8)
F15 C53 S5 111.3(7)
F22 C56 F24 108.0(9)
F22 C56 F23 106.0(7)
F24 C56 F23 107.2(8)
F22 C56 S8 112.4(7)
F24 C56 S8 111.7(7)
F23 C56 S8 111.2(6)
F16 C54 F18 107.4(12)
F16 C54 F17 105.9(12)
F18 C54 F17 107.5(12)
F16 C54 S6 112.0(10)
F18 C54 S6 112.0(10)
F17 C54 S6 111.6(10)
F21 C55 F20 109.2(11)
F21 C55 F19 109.5(13)
F20 C55 F19 106.7(11)
F21 C55 S7 111.0(10)
F20 C55 S7 109.7(10)
F19 C55 S7 110.7(9)
C57 C58 H58A 109.5
C57 C58 H58B 109.5
H58A C58 H58B 109.5
C57 C58 H58C 109.5
H58A C58 H58C 109.5
H58B C58 H58C 109.5
N1 C57 C58 175(3)

loop_
_geom_bond_atom_site_label_1
_geom_bond_atom_site_label_2
_geom_bond_distance
Sb1 P1 2.573(2)
Sb1 Sb2 2.8736(19)
Sb1 Sb4 2.8839(16)
Sb4 P4 2.560(3)
Sb4 Sb3 2.8549(14)
Sb3 P3 2.578(2)
Sb3 Sb2 2.8813(17)
Sb8 P8 2.553(3)
Sb8 Sb5 2.8722(16)
Sb8 Sb7 2.8760(14)
Sb5 P5 2.575(3)
Sb5 Sb6 2.8800(19)
Sb6 P6 2.562(3)
Sb6 Sb7 2.8704(17)
Sb7 P7 2.575(3)
Sb2 P2 2.563(3)
P4 C19 1.813(9)
P4 C21 1.816(8)
P4 C23 1.821(9)
P3 C13 1.805(10)
P3 C15 1.809(10)
P3 C17 1.818(10)
P7 C39 1.812(9)
P7 C37 1.813(9)
P7 C41 1.817(10)
P6 C35 1.801(12)
P6 C31 1.804(9)
P6 C33 1.819(11)
P1 C3 1.812(9)
P1 C1 1.812(9)
P1 C5 1.876(11)
P8 C43 1.809(9)
P8 C47 1.819(9)
P8 C45 1.819(10)
P2 C7 1.809(10)
P2 C11 1.812(10)
P2 C9 1.819(11)
S1 O2 1.425(8)
S1 O1 1.430(9)
S1 O3 1.441(7)
S1 C49 1.817(10)
S5 O14 1.435(8)
S5 O13 1.438(8)
S5 O15 1.464(7)
S5 C53 1.827(11)
S2 O6 1.446(7)
S2 O5 1.457(7)
S2 O4 1.466(7)
S2 C50 1.802(12)
S4 O12 1.431(8)
S4 O10 1.445(7)
S4 O11 1.450(7)
S4 C52 1.819(12)
P5 C29 1.794(9)
P5 C27 1.803(10)
P5 C25 1.833(11)
C1 C2 1.530(13)
C1 H1A 0.9900
C1 H1B 0.9900
C2 H2A 0.9800
C2 H2B 0.9800
C2 H2C 0.9800
C4 C3 1.535(14)
C4 H4A 0.9800
C4 H4B 0.9800
C4 H4C 0.9800
C3 H3A 0.9900
C3 H3B 0.9900
C5 C6 1.454(19)
C5 H5A 0.9900
C5 H5B 0.9900
C6 H6A 0.9800
C6 H6B 0.9800
C6 H6C 0.9800
C9 C10 1.530(15)
C9 H9A 0.9900
C9 H9B 0.9900
C7 C8 1.572(13)
C7 H7A 0.9900
C7 H7B 0.9900
C10 H10A 0.9800
C10 H10B 0.9800
C10 H10C 0.9800
C8 H8A 0.9800
C8 H8B 0.9800
C8 H8C 0.9800
C11 C12 1.478(16)
C11 H11A 0.9900
C11 H11B 0.9900
C12 H12A 0.9800
C12 H12B 0.9800
C12 H12C 0.9800
C18 C17 1.512(14)
C18 H18A 0.9800
C18 H18B 0.9800
C18 H18C 0.9800
C15 C16 1.526(15)
C15 H15A 0.9900
C15 H15B 0.9900
C17 H17A 0.9900
C17 H17B 0.9900
C16 H16A 0.9800
C16 H16B 0.9800
C16 H16C 0.9800
C14 C13 1.520(13)
C14 H14A 0.9800
C14 H14B 0.9800
C14 H14C 0.9800
C13 H13A 0.9900
C13 H13B 0.9900
C21 C22 1.523(13)
C21 H21A 0.9900
C21 H21B 0.9900
C22 H22A 0.9800
C22 H22B 0.9800
C22 H22C 0.9800
C23 C24 1.527(12)
C23 H23A 0.9900
C23 H23B 0.9900
C24 H24A 0.9800
C24 H24B 0.9800
C24 H24C 0.9800
C19 C20 1.521(13)
C19 H19A 0.9900
C19 H19B 0.9900
C20 H20A 0.9800
C20 H20B 0.9800
C20 H20C 0.9800
C29 C30 1.539(13)
C29 H29A 0.9900
C29 H29B 0.9900
C25 C26 1.501(17)
C25 H25A 0.9900
C25 H25B 0.9900
C27 C28 1.509(18)
C27 H27A 0.9900
C27 H27B 0.9900
C30 H30A 0.9800
C30 H30B 0.9800
C30 H30C 0.9800
C28 H28A 0.9800
C28 H28B 0.9800
C28 H28C 0.9800
C26 H26A 0.9800
C26 H26B 0.9800
C26 H26C 0.9800
C31 C32 1.522(14)
C31 H31A 0.9900
C31 H31B 0.9900
C33 C34 1.540(13)
C33 H33A 0.9900
C33 H33B 0.9900
C34 H34A 0.9800
C34 H34B 0.9800
C34 H34C 0.9800
C32 H32A 0.9800
C32 H32B 0.9800
C32 H32C 0.9800
C35 C36 1.514(10)
C35 H35A 0.9900
C35 H35B 0.9900
C36 H36A 0.9800
C36 H36B 0.9800
C36 H36C 0.9800
C37 C38 1.525(13)
C37 H37A 0.9900
C37 H37B 0.9900
C41 C42 1.536(14)
C41 H41A 0.9900
C41 H41B 0.9900
C40 C39 1.521(14)
C40 H40A 0.9800
C40 H40B 0.9800
C40 H40C 0.9800
C42 H42A 0.9800
C42 H42B 0.9800
C42 H42C 0.9800
C39 H39A 0.9900
C39 H39B 0.9900
C38 H38A 0.9800
C38 H38B 0.9800
C38 H38C 0.9800
C47 C48 1.515(14)
C47 H47A 0.9900
C47 H47B 0.9900
C45 C46 1.523(15)
C45 H45A 0.9900
C45 H45B 0.9900
C43 C44 1.528(12)
C43 H43A 0.9900
C43 H43B 0.9900
C44 H44A 0.9800
C44 H44B 0.9800
C44 H44C 0.9800
C46 H46A 0.9800
C46 H46B 0.9800
C46 H46C 0.9800
C48 H48A 0.9800
C48 H48B 0.9800
C48 H48C 0.9800
S3 O9 1.447(8)
S3 O8 1.454(8)
S3 O7 1.460(8)
S3 C51 1.831(11)
S6 O17 1.437(7)
S6 O18 1.447(7)
S6 O16 1.456(8)
S6 C54 1.813(15)
S7 O19 1.429(9)
S7 O21 1.429(9)
S7 O20 1.452(8)
S7 C55 1.824(16)
S8 O24 1.437(8)
S8 O22 1.437(9)
S8 O23 1.460(7)
S8 C56 1.812(10)
C49 F1 1.301(12)
C49 F2 1.321(11)
C49 F3 1.336(13)
C50 F6 1.297(14)
C50 F5 1.348(13)
C50 F4 1.367(16)
C51 F7 1.330(14)
C51 F8 1.332(13)
C51 F9 1.333(12)
C52 F10 1.333(15)
C52 F11 1.336(13)
C52 F12 1.345(13)
C53 F13 1.322(13)
C53 F14 1.326(11)
C53 F15 1.340(12)
C56 F22 1.313(11)
C56 F24 1.328(11)
C56 F23 1.355(10)
C54 F16 1.312(17)
C54 F18 1.325(15)
C54 F17 1.351(16)
C55 F21 1.299(15)
C55 F20 1.332(15)
C55 F19 1.355(15)
C58 C57 1.415(18)
C58 H58A 0.9800
C58 H58B 0.9800
C58 H58C 0.9800
C57 N1 1.15(2)

loop_
_geom_torsion_atom_site_label_1
_geom_torsion_atom_site_label_2
_geom_torsion_atom_site_label_3
_geom_torsion_atom_site_label_4
_geom_torsion
P1 Sb1 Sb4 P4 127.73(7)
Sb2 Sb1 Sb4 P4 -139.93(6)
P1 Sb1 Sb4 Sb3 -137.12(6)
Sb2 Sb1 Sb4 Sb3 -44.78(2)
P4 Sb4 Sb3 P3 -127.37(8)
Sb1 Sb4 Sb3 P3 137.59(6)
P4 Sb4 Sb3 Sb2 139.59(5)
Sb1 Sb4 Sb3 Sb2 44.56(3)
P8 Sb8 Sb5 P5 -131.17(8)
Sb7 Sb8 Sb5 P5 134.65(7)
P8 Sb8 Sb5 Sb6 137.75(6)
Sb7 Sb8 Sb5 Sb6 43.56(3)
P5 Sb5 Sb6 P6 125.47(8)
Sb8 Sb5 Sb6 P6 -140.48(6)
P5 Sb5 Sb6 Sb7 -137.73(7)
Sb8 Sb5 Sb6 Sb7 -43.67(2)
P6 Sb6 Sb7 P7 -125.96(9)
Sb5 Sb6 Sb7 P7 136.23(5)
P6 Sb6 Sb7 Sb8 141.40(6)
Sb5 Sb6 Sb7 Sb8 43.58(4)
P8 Sb8 Sb7 P7 126.52(8)
Sb5 Sb8 Sb7 P7 -135.75(6)
P8 Sb8 Sb7 Sb6 -141.46(6)
Sb5 Sb8 Sb7 Sb6 -43.73(3)
P1 Sb1 Sb2 P2 -125.71(8)
Sb4 Sb1 Sb2 P2 140.97(6)
P1 Sb1 Sb2 Sb3 137.62(6)
Sb4 Sb1 Sb2 Sb3 44.30(2)
P3 Sb3 Sb2 P2 124.46(8)
Sb4 Sb3 Sb2 P2 -141.54(6)
P3 Sb3 Sb2 Sb1 -138.81(6)
Sb4 Sb3 Sb2 Sb1 -44.80(3)
Sb3 Sb4 P4 C19 21.8(3)
Sb1 Sb4 P4 C19 104.3(3)
Sb3 Sb4 P4 C21 139.3(3)
Sb1 Sb4 P4 C21 -138.2(3)
Sb3 Sb4 P4 C23 -105.1(3)
Sb1 Sb4 P4 C23 -22.7(3)
Sb4 Sb3 P3 C13 -93.9(4)
Sb2 Sb3 P3 C13 -14.7(4)
Sb4 Sb3 P3 C15 147.6(4)
Sb2 Sb3 P3 C15 -133.2(4)
Sb4 Sb3 P3 C17 28.7(4)
Sb2 Sb3 P3 C17 107.9(4)
Sb6 Sb7 P7 C39 84.1(3)
Sb8 Sb7 P7 C39 162.9(3)
Sb6 Sb7 P7 C37 -159.1(3)
Sb8 Sb7 P7 C37 -80.2(3)
Sb6 Sb7 P7 C41 -36.0(4)
Sb8 Sb7 P7 C41 42.9(4)
Sb7 Sb6 P6 C35 32.4(6)
Sb5 Sb6 P6 C35 116.3(6)
Sb7 Sb6 P6 C31 154.2(3)
Sb5 Sb6 P6 C31 -121.9(3)
Sb7 Sb6 P6 C33 -86.0(4)
Sb5 Sb6 P6 C33 -2.1(4)
Sb2 Sb1 P1 C3 149.6(3)
Sb4 Sb1 P1 C3 -131.7(3)
Sb2 Sb1 P1 C1 -93.8(4)
Sb4 Sb1 P1 C1 -15.1(4)
Sb2 Sb1 P1 C5 26.9(5)
Sb4 Sb1 P1 C5 105.7(5)
Sb5 Sb8 P8 C43 -104.6(3)
Sb7 Sb8 P8 C43 -21.0(3)
Sb5 Sb8 P8 C47 137.6(3)
Sb7 Sb8 P8 C47 -138.9(3)
Sb5 Sb8 P8 C45 16.0(4)
Sb7 Sb8 P8 C45 99.5(4)
Sb1 Sb2 P2 C7 5.0(4)
Sb3 Sb2 P2 C7 87.6(4)
Sb1 Sb2 P2 C11 -115.7(4)
Sb3 Sb2 P2 C11 -33.1(5)
Sb1 Sb2 P2 C9 124.8(3)
Sb3 Sb2 P2 C9 -152.6(3)
Sb8 Sb5 P5 C29 10.0(4)
Sb6 Sb5 P5 C29 88.8(4)
Sb8 Sb5 P5 C27 130.1(4)
Sb6 Sb5 P5 C27 -151.1(4)
Sb8 Sb5 P5 C25 -109.4(5)
Sb6 Sb5 P5 C25 -30.7(5)
C3 P1 C1 C2 -55.8(9)
C5 P1 C1 C2 62.4(9)
Sb1 P1 C1 C2 -174.4(7)
C1 P1 C3 C4 -58.7(8)
C5 P1 C3 C4 -175.6(7)
Sb1 P1 C3 C4 60.4(7)
C3 P1 C5 C6 24.9(14)
C1 P1 C5 C6 -90.8(13)
Sb1 P1 C5 C6 147.2(12)
C7 P2 C9 C10 62.5(9)
C11 P2 C9 C10 179.4(8)
Sb2 P2 C9 C10 -59.7(8)
C11 P2 C7 C8 -68.5(8)
C9 P2 C7 C8 49.9(9)
Sb2 P2 C7 C8 168.3(6)
C7 P2 C11 C12 179.7(8)
C9 P2 C11 C12 61.5(9)
Sb2 P2 C11 C12 -56.4(9)
C13 P3 C15 C16 -56.4(9)
C17 P3 C15 C16 -172.8(7)
Sb3 P3 C15 C16 64.0(8)
C13 P3 C17 C18 -179.1(7)
C15 P3 C17 C18 -62.8(9)
Sb3 P3 C17 C18 56.7(8)
C15 P3 C13 C14 -52.8(10)
C17 P3 C13 C14 62.8(9)
Sb3 P3 C13 C14 -171.3(7)
C19 P4 C21 C22 54.5(8)
C23 P4 C21 C22 173.0(7)
Sb4 P4 C21 C22 -67.1(7)
C19 P4 C23 C24 168.8(7)
C21 P4 C23 C24 51.8(8)
Sb4 P4 C23 C24 -62.3(7)
C21 P4 C19 C20 57.9(8)
C23 P4 C19 C20 -58.4(8)
Sb4 P4 C19 C20 173.2(7)
C27 P5 C29 C30 45.4(10)
C25 P5 C29 C30 -73.3(9)
Sb5 P5 C29 C30 164.4(7)
C29 P5 C25 C26 79.5(12)
C27 P5 C25 C26 -38.6(13)
Sb5 P5 C25 C26 -157.3(11)
C29 P5 C27 C28 65.6(10)
C25 P5 C27 C28 -178.1(9)
Sb5 P5 C27 C28 -56.9(9)
C35 P6 C31 C32 -178.3(8)
C33 P6 C31 C32 -64.0(9)
Sb6 P6 C31 C32 57.0(8)
C35 P6 C33 C34 69.0(10)
C31 P6 C33 C34 -48.0(10)
Sb6 P6 C33 C34 -167.2(7)
C31 P6 C35 C36 -68.5(11)
C33 P6 C35 C36 174.5(10)
Sb6 P6 C35 C36 52.7(12)
C39 P7 C37 C38 177.0(7)
C41 P7 C37 C38 -66.8(8)
Sb7 P7 C37 C38 58.8(7)
C39 P7 C41 C42 71.5(9)
C37 P7 C41 C42 -43.4(9)
Sb7 P7 C41 C42 -168.4(7)
C37 P7 C39 C40 -60.6(8)
C41 P7 C39 C40 -177.1(7)
Sb7 P7 C39 C40 59.9(7)
C43 P8 C47 C48 -60.5(8)
C45 P8 C47 C48 -177.2(8)
Sb8 P8 C47 C48 57.8(8)
C43 P8 C45 C46 -170.3(8)
C47 P8 C45 C46 -53.2(9)
Sb8 P8 C45 C46 68.4(9)
C47 P8 C43 C44 -51.9(8)
C45 P8 C43 C44 65.5(8)
Sb8 P8 C43 C44 -170.0(6)
O2 S1 C49 F1 -179.5(9)
O1 S1 C49 F1 -57.5(10)
O3 S1 C49 F1 60.9(10)
O2 S1 C49 F2 -56.2(9)
O1 S1 C49 F2 65.7(9)
O3 S1 C49 F2 -175.9(8)
O2 S1 C49 F3 61.5(8)
O1 S1 C49 F3 -176.5(8)
O3 S1 C49 F3 -58.1(8)
O6 S2 C50 F6 173.4(9)
O5 S2 C50 F6 -67.2(10)
O4 S2 C50 F6 51.2(10)
O6 S2 C50 F5 -63.7(10)
O5 S2 C50 F5 55.7(10)
O4 S2 C50 F5 174.0(9)
O6 S2 C50 F4 52.3(9)
O5 S2 C50 F4 171.7(8)
O4 S2 C50 F4 -69.9(9)
O9 S3 C51 F7 -64.1(8)
O8 S3 C51 F7 175.6(7)
O7 S3 C51 F7 55.7(8)
O9 S3 C51 F8 175.7(8)
O8 S3 C51 F8 55.3(9)
O7 S3 C51 F8 -64.5(9)
O9 S3 C51 F9 54.9(9)
O8 S3 C51 F9 -65.4(9)
O7 S3 C51 F9 174.7(8)
O12 S4 C52 F10 -178.6(8)
O10 S4 C52 F10 61.6(9)
O11 S4 C52 F10 -57.5(9)
O12 S4 C52 F11 60.8(10)
O10 S4 C52 F11 -59.0(10)
O11 S4 C52 F11 -178.1(9)
O12 S4 C52 F12 -58.5(10)
O10 S4 C52 F12 -178.2(8)
O11 S4 C52 F12 62.6(10)
O14 S5 C53 F13 177.8(8)
O13 S5 C53 F13 -60.4(8)
O15 S5 C53 F13 58.5(8)
O14 S5 C53 F14 -62.5(9)
O13 S5 C53 F14 59.3(9)
O15 S5 C53 F14 178.2(8)
O14 S5 C53 F15 57.2(9)
O13 S5 C53 F15 179.0(7)
O15 S5 C53 F15 -62.1(8)
O24 S8 C56 F22 -56.7(8)
O22 S8 C56 F22 -177.5(7)
O23 S8 C56 F22 62.8(8)
O24 S8 C56 F24 -178.3(7)
O22 S8 C56 F24 60.9(8)
O23 S8 C56 F24 -58.9(8)
O24 S8 C56 F23 61.9(8)
O22 S8 C56 F23 -58.9(8)
O23 S8 C56 F23 -178.6(6)
O17 S6 C54 F16 66.7(10)
O18 S6 C54 F16 -55.5(10)
O16 S6 C54 F16 -174.3(9)
O17 S6 C54 F18 -54.1(12)
O18 S6 C54 F18 -176.3(10)
O16 S6 C54 F18 64.9(11)
O17 S6 C54 F17 -174.8(9)
O18 S6 C54 F17 63.1(11)
O16 S6 C54 F17 -55.7(11)
O19 S7 C55 F21 -64.3(11)
O21 S7 C55 F21 57.7(11)
O20 S7 C55 F21 176.9(10)
O19 S7 C55 F20 175.0(8)
O21 S7 C55 F20 -63.0(9)
O20 S7 C55 F20 56.2(9)
O19 S7 C55 F19 57.5(10)
O21 S7 C55 F19 179.5(9)
O20 S7 C55 F19 -61.3(10)
